data_4338111
loop_
_publ_author_name
'Zipp, Caitlin F.'
'Michael, Joseph P.'
'Fernandes, Manuel A.'
'Mathura, Sadhna'
'Perry, Christopher B.'
'Navizet, Isabelle'
'Govender, Penny P.'
'Marques, Helder M.'

_publ_section_title
;
 The synthesis of a corrole analogue of aquacobalamin (vitamin b12a) and
 its ligand substitution reactions.
;
_journal_issue 9
_journal_name_full 'Inorganic chemistry'
_journal_page_first 4418
_journal_page_last 4429
_journal_paper_doi 10.1021/ic5000793
_journal_volume 53
_journal_year 2014
_chemical_formula_moiety 'C15 H14 Cl N O2'
_chemical_formula_sum 'C15 H14 Cl N O2'
_chemical_formula_weight 275.72
_chemical_name_systematic
;
 ?
;
_space_group_IT_number 14
_symmetry_cell_setting monoclinic
_symmetry_space_group_name_Hall '-P 2yn'
_symmetry_space_group_name_H-M 'P 1 21/n 1'
_atom_sites_solution_hydrogens geom
_atom_sites_solution_primary direct
_atom_sites_solution_secondary difmap
_audit_creation_method SHELXL-97
_cell_angle_alpha 90.00
_cell_angle_beta 90.279(2)
_cell_angle_gamma 90.00
_cell_formula_units_Z 4
_cell_length_a 4.1955(2)
_cell_length_b 26.0540(15)
_cell_length_c 12.1996(8)
_cell_measurement_reflns_used 2493
_cell_measurement_temperature 173(2)
_cell_measurement_theta_max 28.22
_cell_measurement_theta_min 2.29
_cell_volume 1333.52(13)
_computing_cell_refinement 'Bruker SAINT'
_computing_data_collection 'Bruker APEX2'
_computing_data_reduction 'Bruker SAINT'
_computing_molecular_graphics 'Bruker SHELXTL'
_computing_publication_material 'Bruker SHELXTL'
_computing_structure_refinement 'SHELXL-97 (Sheldrick, 1997)'
_computing_structure_solution 'SHELXS-97 (Sheldrick, 2008)'
_diffrn_ambient_temperature 173(2)
_diffrn_measured_fraction_theta_full 0.993
_diffrn_measured_fraction_theta_max 0.993
_diffrn_measurement_device_type 'Bruker APEX-II CCD'
_diffrn_measurement_method '\f and \w scans'
_diffrn_radiation_monochromator graphite
_diffrn_radiation_source 'fine-focus sealed tube'
_diffrn_radiation_type MoK\a
_diffrn_radiation_wavelength 0.71073
_diffrn_reflns_av_R_equivalents 0.0464
_diffrn_reflns_av_sigmaI/netI 0.0519
_diffrn_reflns_limit_h_max 5
_diffrn_reflns_limit_h_min -5
_diffrn_reflns_limit_k_max 34
_diffrn_reflns_limit_k_min -21
_diffrn_reflns_limit_l_max 16
_diffrn_reflns_limit_l_min -12
_diffrn_reflns_number 7199
_diffrn_reflns_theta_full 28.00
_diffrn_reflns_theta_max 28.00
_diffrn_reflns_theta_min 1.56
_diffrn_standards_number 0
_exptl_absorpt_coefficient_mu 0.283
_exptl_absorpt_correction_type none
_exptl_crystal_colour colourless
_exptl_crystal_density_diffrn 1.373
_exptl_crystal_density_method 'not measured'
_exptl_crystal_description plate
_exptl_crystal_F_000 576
_exptl_crystal_size_max 0.37
_exptl_crystal_size_mid 0.21
_exptl_crystal_size_min 0.13
_refine_diff_density_max 0.218
_refine_diff_density_min -0.368
_refine_diff_density_rms 0.049
_refine_ls_extinction_method none
_refine_ls_goodness_of_fit_ref 1.015
_refine_ls_hydrogen_treatment mixed
_refine_ls_matrix_type full
_refine_ls_number_parameters 180
_refine_ls_number_reflns 3207
_refine_ls_number_restraints 0
_refine_ls_restrained_S_all 1.015
_refine_ls_R_factor_all 0.0618
_refine_ls_R_factor_gt 0.0396
_refine_ls_shift/su_max 0.000
_refine_ls_shift/su_mean 0.000
_refine_ls_structure_factor_coef Fsqd
_refine_ls_weighting_details 'calc w=1/[\s^2^(Fo^2^)+(0.0441P)^2^+0.0000P] where P=(Fo^2^+2Fc^2^)/3'
_refine_ls_weighting_scheme calc
_refine_ls_wR_factor_gt 0.0886
_refine_ls_wR_factor_ref 0.0954
_reflns_number_gt 2298
_reflns_number_total 3207
_reflns_threshold_expression >2sigma(I)
_cod_data_source_file ic5000793_si_002.cif
_cod_data_source_block 11c_czhmm18_0f
_cod_depositor_comments
;
The following automatic conversions were performed:

'_symmetry_cell_setting' value 'Monoclinic' changed to 'monoclinic'
according to
/usr/data/users/saulius/crontab/automatic-downloads/rss-feeds/ACS/lib/dictionaries/cif_core.dic
dictionary named 'cif_core.dic' version 2.4.2 from 2011-04-26.

Automatic conversion script
Id: cif_fix_values 2281 2013-09-26 08:29:07Z andrius 

 Adding full bibliography for 4338110--4338111.cif.
;
_cod_original_sg_symbol_H-M P2(1)/n
_cod_database_code 4338111

loop_
_symmetry_equiv_pos_as_xyz
'x, y, z'
'-x+1/2, y+1/2, -z+1/2'
'-x, -y, -z'
'x-1/2, -y-1/2, z-1/2'

loop_
_atom_site_label
_atom_site_type_symbol
_atom_site_fract_x
_atom_site_fract_y
_atom_site_fract_z
_atom_site_U_iso_or_equiv
_atom_site_adp_type
_atom_site_occupancy
_atom_site_symmetry_multiplicity
_atom_site_calc_flag
_atom_site_refinement_flags
C1 C 0.3153(3) 0.37309(6) 1.04310(13) 0.0241(3) Uani 1 1 d .
C2 C 0.1718(3) 0.34058(5) 0.96591(12) 0.0236(3) Uani 1 1 d .
C3 C 0.0243(4) 0.36050(6) 0.87347(13) 0.0311(4) Uani 1 1 d .
H3 H -0.0766 0.3383 0.8222 0.037 Uiso 1 1 calc R
C4 C 0.0249(4) 0.41301(6) 0.85627(14) 0.0329(4) Uani 1 1 d .
H4 H -0.0724 0.4267 0.7922 0.040 Uiso 1 1 calc R
C5 C 0.1648(4) 0.44551(6) 0.93091(14) 0.0340(4) Uani 1 1 d .
H5 H 0.1645 0.4815 0.9185 0.041 Uiso 1 1 calc R
C6 C 0.3062(4) 0.42550(6) 1.02431(14) 0.0321(4) Uani 1 1 d .
H6 H 0.3988 0.4481 1.0765 0.039 Uiso 1 1 calc R
C7 C 0.4870(4) 0.35216(6) 1.14196(13) 0.0298(4) Uani 1 1 d .
H7A H 0.6828 0.3341 1.1185 0.036 Uiso 1 1 calc R
H7B H 0.5504 0.3808 1.1907 0.036 Uiso 1 1 calc R
C8 C 0.1490(4) 0.24747(6) 0.91967(13) 0.0249(3) Uani 1 1 d .
C9 C 0.1595(3) 0.19588(5) 0.97235(12) 0.0228(3) Uani 1 1 d .
C10 C 0.3128(3) 0.15661(5) 0.91549(13) 0.0241(3) Uani 1 1 d .
H10 H 0.3997 0.1633 0.8451 0.029 Uiso 1 1 calc R
C11 C 0.3397(3) 0.10805(6) 0.96050(13) 0.0246(3) Uani 1 1 d .
C12 C 0.2011(4) 0.09811(6) 1.06163(14) 0.0296(4) Uani 1 1 d .
H12 H 0.2150 0.0647 1.0924 0.036 Uiso 1 1 calc R
C13 C 0.0429(4) 0.13659(6) 1.11784(14) 0.0299(4) Uani 1 1 d .
H13 H -0.0537 0.1293 1.1864 0.036 Uiso 1 1 calc R
C14 C 0.0250(4) 0.18563(6) 1.07434(13) 0.0268(3) Uani 1 1 d .
H14 H -0.0785 0.2122 1.1139 0.032 Uiso 1 1 calc R
C15 C 0.5315(4) 0.06772(6) 0.90310(16) 0.0336(4) Uani 1 1 d .
H15A H 0.6615 0.0490 0.9580 0.040 Uiso 1 1 calc R
H15B H 0.6794 0.0846 0.8514 0.040 Uiso 1 1 calc R
N1 N 0.1751(3) 0.28732(5) 0.98986(11) 0.0268(3) Uani 1 1 d .
O1 O 0.2866(3) 0.31738(4) 1.20047(9) 0.0303(3) Uani 1 1 d .
O2 O 0.1256(3) 0.25243(4) 0.81944(9) 0.0347(3) Uani 1 1 d .
Cl1 Cl 0.28877(11) 0.022449(16) 0.82880(4) 0.04330(15) Uani 1 1 d .
H1 H 0.398(5) 0.2973(7) 1.2405(18) 0.053(6) Uiso 1 1 d .
H1N H 0.203(4) 0.2817(6) 1.0593(15) 0.030(5) Uiso 1 1 d .

loop_
_atom_site_aniso_label
_atom_site_aniso_U_11
_atom_site_aniso_U_22
_atom_site_aniso_U_33
_atom_site_aniso_U_23
_atom_site_aniso_U_13
_atom_site_aniso_U_12
C1 0.0245(7) 0.0262(8) 0.0215(8) -0.0003(6) 0.0029(6) -0.0010(6)
C2 0.0298(8) 0.0212(7) 0.0199(8) 0.0001(6) 0.0043(6) 0.0022(6)
C3 0.0423(9) 0.0284(8) 0.0225(8) -0.0018(7) -0.0017(7) 0.0020(7)
C4 0.0436(10) 0.0309(9) 0.0243(9) 0.0047(7) 0.0003(7) 0.0070(7)
C5 0.0469(10) 0.0215(8) 0.0336(10) 0.0033(7) 0.0053(8) 0.0000(7)
C6 0.0409(10) 0.0257(8) 0.0298(9) -0.0040(7) 0.0011(7) -0.0058(7)
C7 0.0313(8) 0.0321(8) 0.0259(9) -0.0002(7) -0.0031(7) -0.0039(7)
C8 0.0288(8) 0.0240(8) 0.0220(8) -0.0031(6) -0.0017(6) 0.0007(6)
C9 0.0246(7) 0.0235(7) 0.0202(8) -0.0024(6) -0.0039(6) -0.0017(6)
C10 0.0243(7) 0.0257(8) 0.0221(8) -0.0026(6) -0.0018(6) -0.0024(6)
C11 0.0230(7) 0.0229(7) 0.0277(8) -0.0041(6) -0.0051(6) -0.0016(6)
C12 0.0350(9) 0.0230(8) 0.0307(9) 0.0036(7) -0.0074(7) -0.0047(7)
C13 0.0350(9) 0.0329(9) 0.0219(8) 0.0013(7) 0.0010(7) -0.0068(7)
C14 0.0296(8) 0.0277(8) 0.0232(8) -0.0054(7) -0.0003(7) -0.0017(6)
C15 0.0291(8) 0.0273(8) 0.0443(11) -0.0068(8) -0.0034(8) 0.0021(7)
N1 0.0419(8) 0.0202(6) 0.0181(7) -0.0013(5) -0.0054(6) 0.0012(6)
O1 0.0331(6) 0.0363(6) 0.0215(6) 0.0042(5) 0.0001(5) -0.0002(5)
O2 0.0569(8) 0.0266(6) 0.0205(6) -0.0015(5) -0.0034(5) -0.0005(5)
Cl1 0.0438(3) 0.0352(2) 0.0508(3) -0.0194(2) -0.0064(2) 0.00698(19)

loop_
_atom_type_symbol
_atom_type_description
_atom_type_scat_dispersion_real
_atom_type_scat_dispersion_imag
_atom_type_scat_source
C C 0.0033 0.0016 'International Tables Vol C Tables 4.2.6.8 and 6.1.1.4'
H H 0.0000 0.0000 'International Tables Vol C Tables 4.2.6.8 and 6.1.1.4'
N N 0.0061 0.0033 'International Tables Vol C Tables 4.2.6.8 and 6.1.1.4'
O O 0.0106 0.0060 'International Tables Vol C Tables 4.2.6.8 and 6.1.1.4'
Cl Cl 0.1484 0.1585 'International Tables Vol C Tables 4.2.6.8 and 6.1.1.4'

loop_
_geom_angle_atom_site_label_1
_geom_angle_atom_site_label_2
_geom_angle_atom_site_label_3
_geom_angle
C6 C1 C2 118.28(14)
C6 C1 C7 120.19(14)
C2 C1 C7 121.49(13)
C3 C2 C1 120.65(14)
C3 C2 N1 122.58(14)
C1 C2 N1 116.72(14)
C4 C3 C2 119.52(15)
C4 C3 H3 120.2
C2 C3 H3 120.2
C5 C4 C3 120.68(16)
C5 C4 H4 119.7
C3 C4 H4 119.7
C4 C5 C6 119.59(14)
C4 C5 H5 120.2
C6 C5 H5 120.2
C5 C6 C1 121.26(15)
C5 C6 H6 119.4
C1 C6 H6 119.4
O1 C7 C1 110.47(13)
O1 C7 H7A 109.6
C1 C7 H7A 109.6
O1 C7 H7B 109.6
C1 C7 H7B 109.6
H7A C7 H7B 108.1
O2 C8 N1 123.66(14)
O2 C8 C9 121.61(14)
N1 C8 C9 114.71(14)
C14 C9 C10 119.53(14)
C14 C9 C8 123.11(13)
C10 C9 C8 117.36(13)
C11 C10 C9 120.67(14)
C11 C10 H10 119.7
C9 C10 H10 119.7
C10 C11 C12 119.25(14)
C10 C11 C15 119.89(15)
C12 C11 C15 120.77(14)
C13 C12 C11 120.51(15)
C13 C12 H12 119.7
C11 C12 H12 119.7
C14 C13 C12 120.18(15)
C14 C13 H13 119.9
C12 C13 H13 119.9
C13 C14 C9 119.80(14)
C13 C14 H14 120.1
C9 C14 H14 120.1
C11 C15 Cl1 112.99(11)
C11 C15 H15A 109.0
Cl1 C15 H15A 109.0
C11 C15 H15B 109.0
Cl1 C15 H15B 109.0
H15A C15 H15B 107.8
C8 N1 C2 128.41(14)
C8 N1 H1N 120.0(11)
C2 N1 H1N 111.6(11)
C7 O1 H1 110.7(14)

loop_
_geom_bond_atom_site_label_1
_geom_bond_atom_site_label_2
_geom_bond_distance
C1 C6 1.385(2)
C1 C2 1.400(2)
C1 C7 1.504(2)
C2 C3 1.385(2)
C2 N1 1.4180(19)
C3 C4 1.384(2)
C3 H3 0.9500
C4 C5 1.373(2)
C4 H4 0.9500
C5 C6 1.384(2)
C5 H5 0.9500
C6 H6 0.9500
C7 O1 1.4295(19)
C7 H7A 0.9900
C7 H7B 0.9900
C8 O2 1.2330(19)
C8 N1 1.3499(19)
C8 C9 1.491(2)
C9 C14 1.394(2)
C9 C10 1.395(2)
C10 C11 1.384(2)
C10 H10 0.9500
C11 C12 1.391(2)
C11 C15 1.499(2)
C12 C13 1.386(2)
C12 H12 0.9500
C13 C14 1.386(2)
C13 H13 0.9500
C14 H14 0.9500
C15 Cl1 1.8004(17)
C15 H15A 0.9900
C15 H15B 0.9900
N1 H1N 0.868(18)
O1 H1 0.85(2)

loop_
_geom_hbond_atom_site_label_D
_geom_hbond_atom_site_label_H
_geom_hbond_atom_site_label_A
_geom_hbond_distance_DH
_geom_hbond_distance_HA
_geom_hbond_distance_DA
_geom_hbond_angle_DHA
_geom_hbond_site_symmetry_A
O1 H1 O2 0.85(2) 1.87(2) 2.7236(17) 174(2) 4_666
N1 H1N O1 0.868(18) 1.986(18) 2.7244(18) 142.2(15) .

loop_
_geom_torsion_atom_site_label_1
_geom_torsion_atom_site_label_2
_geom_torsion_atom_site_label_3
_geom_torsion_atom_site_label_4
_geom_torsion
C6 C1 C2 C3 -0.2(2)
C7 C1 C2 C3 -177.76(15)
C6 C1 C2 N1 -177.69(14)
C7 C1 C2 N1 4.7(2)
C1 C2 C3 C4 1.4(2)
N1 C2 C3 C4 178.75(15)
C2 C3 C4 C5 -1.2(2)
C3 C4 C5 C6 -0.1(3)
C4 C5 C6 C1 1.3(3)
C2 C1 C6 C5 -1.2(2)
C7 C1 C6 C5 176.43(15)
C6 C1 C7 O1 129.58(15)
C2 C1 C7 O1 -52.87(19)
O2 C8 C9 C14 -145.51(16)
N1 C8 C9 C14 36.0(2)
O2 C8 C9 C10 34.6(2)
N1 C8 C9 C10 -143.82(14)
C14 C9 C10 C11 -1.6(2)
C8 C9 C10 C11 178.23(13)
C9 C10 C11 C12 2.5(2)
C9 C10 C11 C15 -174.25(14)
C10 C11 C12 C13 -1.2(2)
C15 C11 C12 C13 175.48(14)
C11 C12 C13 C14 -0.9(2)
C12 C13 C14 C9 1.7(2)
C10 C9 C14 C13 -0.5(2)
C8 C9 C14 C13 179.67(14)
C10 C11 C15 Cl1 -101.55(15)
C12 C11 C15 Cl1 81.78(17)
O2 C8 N1 C2 2.0(3)
C9 C8 N1 C2 -179.59(14)
C3 C2 N1 C8 25.2(2)
C1 C2 N1 C8 -157.30(15)
